data_8101808
loop_
_publ_author_name
'Monteil, M.'
'Barbey, C.'
'Neuman, A.'
'Prang\'e, T.'
'Lecouvey, M.'

_publ_section_title
;
Crystal structure of diaquadisodium [1-(ethoxy-hydroxyphosphoryl)-1-hydroxy-
ethyl]phosphonic acid diethyl ester, Na~2~(H~2~O)~2~[(C~2~H~5~OPO~2~)
~2~C(CH~3~)OH], a pro-drug derivative for etidronate
;
_journal_issue 3
_journal_name_full 'Zeitschrift f\"ur Kristallographie - New Crystal Structures'
_journal_page_first 411
_journal_page_last 412
_journal_volume 220
_journal_year 2005
_chemical_formula_sum 'C6 H18 Na2 O9 P2'
_chemical_formula_weight 344.14
_chemical_name_common
;
disodium sym-diethyl etidronate dihydrate
;
_chemical_name_systematic
; 
disodium [1-(ethoxy-hydroxy-phosphoryl)-1-hydroxy-ethyl]-phosphonic acid 
diethyl ester dihydrate 
;
_space_group_IT_number 14
_symmetry_cell_setting monoclinic
_symmetry_space_group_name_Hall '-P 2ybc'
_symmetry_space_group_name_H-M 'P 1 21/c 1'
_atom_sites_solution_hydrogens geom
_atom_sites_solution_primary direct
_atom_sites_solution_secondary difmap
_audit_creation_method SHELXL-97
_cell_angle_alpha 90.00
_cell_angle_beta 102.24(12)
_cell_angle_gamma 90.00
_cell_formula_units_Z 4
_cell_length_a 13.273(11)
_cell_length_b 6.226(2)
_cell_length_c 17.835(13)
_cell_measurement_reflns_used 25
_cell_measurement_temperature 293(2)
_cell_measurement_theta_max 20
_cell_measurement_theta_min 15
_cell_volume 1440.3(18)
_computing_structure_refinement 'SHELXL-97 (Sheldrick, 1997)'
_computing_structure_solution 'SHELXS-97 (Sheldrick, 1990)'
_diffrn_ambient_temperature 293(2)
_diffrn_measured_fraction_theta_full 0.975
_diffrn_measured_fraction_theta_max 0.975
_diffrn_measurement_device_type 'Philips PW 1100'
_diffrn_measurement_method theta/2theta
_diffrn_radiation_monochromator graphite
_diffrn_radiation_source 'fine-focus sealed tube'
_diffrn_radiation_type CuK\a
_diffrn_radiation_wavelength 1.54180
_diffrn_reflns_av_R_equivalents 0.0766
_diffrn_reflns_av_sigmaI/netI 0.0631
_diffrn_reflns_limit_h_max 15
_diffrn_reflns_limit_h_min 0
_diffrn_reflns_limit_k_max 7
_diffrn_reflns_limit_k_min -6
_diffrn_reflns_limit_l_max 20
_diffrn_reflns_limit_l_min -19
_diffrn_reflns_number 3893
_diffrn_reflns_theta_full 65.91
_diffrn_reflns_theta_max 65.91
_diffrn_reflns_theta_min 3.41
_diffrn_standards_decay_% 0
_diffrn_standards_interval_count 0
_diffrn_standards_interval_time 120
_diffrn_standards_number 3
_exptl_absorpt_coefficient_mu 3.702
_exptl_absorpt_correction_type none
_exptl_crystal_colour colorless
_exptl_crystal_density_diffrn 1.578
_exptl_crystal_density_method 'not measured'
_exptl_crystal_description cube
_exptl_crystal_F_000 712
_exptl_crystal_size_max 0.4
_exptl_crystal_size_mid 0.3
_exptl_crystal_size_min 0.3
_refine_diff_density_max 0.610
_refine_diff_density_min -0.531
_refine_diff_density_rms 0.110
_refine_ls_extinction_coef 0.0072(10)
_refine_ls_extinction_expression Fc^*^=kFc[1+0.001xFc^2^\l^3^/sin(2\q)]^-1/4^
_refine_ls_extinction_method SHELXL
_refine_ls_goodness_of_fit_ref 1.061
_refine_ls_hydrogen_treatment constr
_refine_ls_matrix_type full
_refine_ls_number_parameters 177
_refine_ls_number_reflns 2337
_refine_ls_number_restraints 6
_refine_ls_restrained_S_all 1.061
_refine_ls_R_factor_all 0.0709
_refine_ls_R_factor_gt 0.0697
_refine_ls_shift/su_max 0.007
_refine_ls_shift/su_mean 0.000
_refine_ls_structure_factor_coef Fsqd
_refine_ls_weighting_details 'calc w=1/[\s^2^(Fo^2^)+(0.1100P)^2^+2.8792P] where P=(Fo^2^+2Fc^2^)/3'
_refine_ls_weighting_scheme calc
_refine_ls_wR_factor_gt 0.1878
_refine_ls_wR_factor_ref 0.1894
_reflns_number_gt 2142
_reflns_number_total 2337
_reflns_threshold_expression >2sigma(I)
_cod_data_source_file 1267-1569.cff
_cod_data_source_block mm7
_cod_original_cell_volume 1440.3(17)
_cod_original_sg_symbol_H-M P12(1)/c1
_cod_database_code 8101808

loop_
_symmetry_equiv_pos_as_xyz
'x, y, z'
'-x, y+1/2, -z+1/2'
'-x, -y, -z'
'x, -y-1/2, z-1/2'

loop_
_atom_site_label
_atom_site_type_symbol
_atom_site_fract_x
_atom_site_fract_y
_atom_site_fract_z
_atom_site_U_iso_or_equiv
_atom_site_adp_type
_atom_site_occupancy
_atom_site_symmetry_multiplicity
_atom_site_Wyckoff_symbol
_atom_site_calc_flag
_atom_site_refinement_flags
_atom_site_disorder_assembly
_atom_site_disorder_group
P1 P 0.68877(8) 0.12091(18) 0.92152(6) 0.0348(4) Uani 1 4 e d . . .
O11 O 0.6073(2) 0.2483(6) 0.87115(18) 0.0511(9) Uani 1 4 e d . . .
O12 O 0.6552(3) -0.0171(6) 0.98015(19) 0.0648(11) Uani 1 4 e d . . .
O13 O 0.7704(3) 0.2921(6) 0.9646(2) 0.0567(10) Uani 1 4 e d . . .
C3 C 0.8549(7) 0.2266(18) 1.0252(6) 0.132(4) Uani 1 4 e d . . .
H3A H 0.8308 0.1221 1.0577 0.158 Uiso 1 4 e calc R . .
H3B H 0.9078 0.1591 1.0031 0.158 Uiso 1 4 e calc R . .
C4 C 0.8973(8) 0.4067(19) 1.0700(6) 0.140(4) Uani 1 4 e d . . .
H4A H 0.8954 0.5300 1.0374 0.210 Uiso 1 4 e calc R . .
H4B H 0.9674 0.3765 1.0947 0.210 Uiso 1 4 e calc R . .
H4C H 0.8578 0.4352 1.1081 0.210 Uiso 1 4 e calc R . .
P2 P 0.66728(7) -0.15746(18) 0.77936(5) 0.0309(4) Uani 1 4 e d . . .
O21 O 0.6401(2) 0.0130(5) 0.72045(15) 0.0426(8) Uani 1 4 e d . . .
O22 O 0.5834(2) -0.2732(5) 0.80656(17) 0.0410(8) Uani 1 4 e d . . .
O23 O 0.7315(2) -0.3459(5) 0.74932(18) 0.0430(8) Uani 1 4 e d . . .
C5 C 0.7923(4) -0.3108(11) 0.6922(3) 0.0613(15) Uani 1 4 e d . . .
H5A H 0.7568 -0.3721 0.6438 0.074 Uiso 1 4 e calc R . .
H5B H 0.7993 -0.1576 0.6847 0.074 Uiso 1 4 e calc R . .
C6 C 0.8939(5) -0.406(2) 0.7141(5) 0.117(4) Uani 1 4 e d . . .
H6A H 0.9278 -0.3525 0.7635 0.175 Uiso 1 4 e calc R . .
H6B H 0.9337 -0.3696 0.6769 0.175 Uiso 1 4 e calc R . .
H6C H 0.8875 -0.5594 0.7165 0.175 Uiso 1 4 e calc R . .
C1 C 0.7593(3) -0.0432(8) 0.8624(2) 0.0353(10) Uani 1 4 e d . . .
O1 O 0.8163(3) -0.2156(8) 0.9091(2) 0.0718(12) Uani 1 4 e d . . .
H1 H 0.7772 -0.3158 0.9119 0.108 Uiso 1 4 e calc R . .
C2 C 0.8355(3) 0.0935(9) 0.8339(3) 0.0433(11) Uani 1 4 e d . . .
H2A H 0.8885 0.1384 0.8764 0.065 Uiso 1 4 e calc R . .
H2B H 0.8013 0.2176 0.8084 0.065 Uiso 1 4 e calc R . .
H2C H 0.8658 0.0126 0.7985 0.065 Uiso 1 4 e calc R . .
Na1 Na 0.41450(13) -0.1324(3) 0.75830(9) 0.0401(5) Uani 1 4 e d . . .
Na2 Na 0.49064(13) 0.5257(3) 0.89315(9) 0.0434(6) Uani 1 4 e d . . .
O1W O 0.4334(2) 0.9007(6) 0.89712(17) 0.0470(9) Uani 1 4 e d D . .
H1W1 H 0.3693 0.9199 0.9143 0.056 Uiso 1 4 e calc RD . .
H1W2 H 0.4862 1.0005 0.9218 0.056 Uiso 1 4 e calc RD . .
O2W O 0.3857(3) 0.4191(6) 0.98309(18) 0.0497(9) Uani 1 4 e d D . .
H2W1 H 0.3643 0.2702 0.9760 0.060 Uiso 1 4 e calc RD . .
H2W2 H 0.3254 0.5099 0.9788 0.060 Uiso 1 4 e calc RD . .

loop_
_atom_site_aniso_label
_atom_site_aniso_U_11
_atom_site_aniso_U_22
_atom_site_aniso_U_33
_atom_site_aniso_U_23
_atom_site_aniso_U_13
_atom_site_aniso_U_12
P1 0.0425(7) 0.0342(8) 0.0277(6) -0.0012(4) 0.0075(5) -0.0003(5)
O11 0.0541(18) 0.055(2) 0.0413(17) -0.0083(15) 0.0036(14) 0.0214(17)
O12 0.117(3) 0.044(2) 0.047(2) 0.0050(16) 0.048(2) -0.001(2)
O13 0.0552(19) 0.050(2) 0.059(2) -0.0211(18) -0.0016(16) -0.0071(18)
C3 0.113(6) 0.120(8) 0.122(7) -0.050(6) -0.068(6) 0.020(6)
C4 0.124(7) 0.150(10) 0.114(7) -0.040(7) -0.048(6) -0.015(7)
P2 0.0315(6) 0.0332(7) 0.0278(6) -0.0017(4) 0.0056(4) 0.0017(4)
O21 0.0554(18) 0.0417(19) 0.0291(15) 0.0040(13) 0.0054(12) 0.0077(15)
O22 0.0366(15) 0.0422(19) 0.0455(17) -0.0089(14) 0.0114(12) -0.0085(14)
O23 0.0474(17) 0.0417(19) 0.0422(17) -0.0069(14) 0.0148(14) 0.0093(14)
C5 0.063(3) 0.081(4) 0.049(3) -0.004(3) 0.031(2) 0.013(3)
C6 0.059(4) 0.202(11) 0.097(5) 0.015(6) 0.034(4) 0.038(5)
C1 0.034(2) 0.041(3) 0.030(2) -0.0003(18) 0.0032(16) -0.0021(19)
O1 0.077(3) 0.067(3) 0.061(2) 0.001(2) -0.008(2) 0.020(2)
C2 0.032(2) 0.055(3) 0.047(2) -0.012(2) 0.0173(18) -0.018(2)
Na1 0.0497(10) 0.0370(11) 0.0329(9) 0.0018(7) 0.0072(7) 0.0018(8)
Na2 0.0531(11) 0.0459(12) 0.0307(9) 0.0000(7) 0.0081(7) 0.0060(9)
O1W 0.0474(17) 0.057(2) 0.0379(16) -0.0118(15) 0.0108(13) -0.0004(16)
O2W 0.0606(19) 0.044(2) 0.0447(18) -0.0023(15) 0.0102(15) 0.0006(17)

loop_
_atom_type_symbol
_atom_type_description
_atom_type_scat_dispersion_real
_atom_type_scat_dispersion_imag
_atom_type_scat_source
C C 0.0181 0.0091 'International Tables Vol C Tables 4.2.6.8 and 6.1.1.4'
N N 0.0311 0.0180 'International Tables Vol C Tables 4.2.6.8 and 6.1.1.4'
O O 0.0492 0.0322 'International Tables Vol C Tables 4.2.6.8 and 6.1.1.4'
H H 0.0000 0.0000 'International Tables Vol C Tables 4.2.6.8 and 6.1.1.4'
P P 0.2955 0.4335 'International Tables Vol C Tables 4.2.6.8 and 6.1.1.4'
Na Na 0.1353 0.1239 'International Tables Vol C Tables 4.2.6.8 and 6.1.1.4'

loop_
_geom_angle_atom_site_label_1
_geom_angle_atom_site_label_2
_geom_angle_atom_site_label_3
_geom_angle
_geom_angle_site_symmetry_1
_geom_angle_site_symmetry_3
_geom_angle_publ_flag
O11 P1 O12 116.5(2) . . ?
O11 P1 O13 105.6(2) . . ?
O12 P1 O13 108.7(2) . . ?
O11 P1 C1 109.95(19) . . ?
O12 P1 C1 110.0(2) . . ?
O13 P1 C1 105.6(2) . . ?
P1 O11 Na1 132.7(2) . 2_656 ?
P1 O11 Na2 134.23(19) . . ?
Na1 O11 Na2 89.08(15) 2_656 . ?
C3 O13 P1 120.9(5) . . ?
C4 C3 O13 110.5(8) . . ?
C4 C3 H3A 109.5 . . ?
O13 C3 H3A 109.5 . . ?
C4 C3 H3B 109.5 . . ?
O13 C3 H3B 109.5 . . ?
H3A C3 H3B 108.1 . . ?
C3 C4 H4A 109.5 . . ?
C3 C4 H4B 109.5 . . ?
H4A C4 H4B 109.5 . . ?
C3 C4 H4C 109.5 . . ?
H4A C4 H4C 109.5 . . ?
H4B C4 H4C 109.5 . . ?
O21 P2 O22 119.32(19) . . ?
O21 P2 O23 110.66(18) . . ?
O22 P2 O23 103.94(19) . . ?
O21 P2 C1 108.2(2) . . ?
O22 P2 C1 109.70(19) . . ?
O23 P2 C1 103.94(19) . . ?
O21 P2 Na1 119.73(15) . 2_646 ?
O22 P2 Na1 51.15(13) . 2_646 ?
O23 P2 Na1 55.31(13) . 2_646 ?
C1 P2 Na1 131.75(16) . 2_646 ?
O21 P2 Na1 78.25(15) . . ?
O22 P2 Na1 41.28(13) . . ?
O23 P2 Na1 126.49(14) . . ?
C1 P2 Na1 123.75(16) . . ?
Na1 P2 Na1 74.09(5) 2_646 . ?
P2 O21 Na2 130.8(2) . 2_646 ?
P2 O21 Na1 126.00(17) . 2_656 ?
Na2 O21 Na1 85.00(12) 2_646 2_656 ?
P2 O22 Na1 114.42(19) . . ?
P2 O22 Na2 160.15(19) . 1_545 ?
Na1 O22 Na2 81.92(12) . 1_545 ?
P2 O22 Na1 101.41(16) . 2_646 ?
Na1 O22 Na1 105.12(13) . 2_646 ?
Na2 O22 Na1 83.94(12) 1_545 2_646 ?
C5 O23 P2 122.7(4) . . ?
C5 O23 Na1 125.8(3) . 2_646 ?
P2 O23 Na1 94.34(15) . 2_646 ?
C6 C5 O23 112.0(5) . . ?
C6 C5 H5A 109.2 . . ?
O23 C5 H5A 109.2 . . ?
C6 C5 H5B 109.2 . . ?
O23 C5 H5B 109.2 . . ?
H5A C5 H5B 107.9 . . ?
C5 C6 H6A 109.5 . . ?
C5 C6 H6B 109.5 . . ?
H6A C6 H6B 109.5 . . ?
C5 C6 H6C 109.5 . . ?
H6A C6 H6C 109.5 . . ?
H6B C6 H6C 109.5 . . ?
O1 C1 C2 107.8(4) . . ?
O1 C1 P2 110.3(3) . . ?
C2 C1 P2 109.1(3) . . ?
O1 C1 P1 110.0(3) . . ?
C2 C1 P1 109.8(3) . . ?
P2 C1 P1 109.8(2) . . ?
C1 O1 H1 109.5 . . ?
C1 C2 H2A 109.5 . . ?
C1 C2 H2B 109.5 . . ?
H2A C2 H2B 109.5 . . ?
C1 C2 H2C 109.5 . . ?
H2A C2 H2C 109.5 . . ?
H2B C2 H2C 109.5 . . ?
O21 Na1 O11 83.47(13) 2_646 2_646 ?
O21 Na1 O22 84.04(13) 2_646 . ?
O11 Na1 O22 98.42(16) 2_646 . ?
O21 Na1 O1W 83.46(12) 2_646 1_545 ?
O11 Na1 O1W 166.60(15) 2_646 1_545 ?
O22 Na1 O1W 77.25(16) . 1_545 ?
O21 Na1 O22 158.42(12) 2_646 2_656 ?
O11 Na1 O22 80.97(13) 2_646 2_656 ?
O22 Na1 O22 112.94(11) . 2_656 ?
O1W Na1 O22 112.43(13) 1_545 2_656 ?
O21 Na1 O23 113.19(13) 2_646 2_656 ?
O11 Na1 O23 103.04(15) 2_646 2_656 ?
O22 Na1 O23 153.69(13) . 2_656 ?
O1W Na1 O23 84.89(14) 1_545 2_656 ?
O22 Na1 O23 56.73(11) 2_656 2_656 ?
O21 Na1 P2 142.81(11) 2_646 2_656 ?
O11 Na1 P2 96.87(12) 2_646 2_656 ?
O22 Na1 P2 132.12(10) . 2_656 ?
O1W Na1 P2 95.33(11) 1_545 2_656 ?
O22 Na1 P2 27.44(7) 2_656 2_656 ?
O23 Na1 P2 30.35(7) 2_656 2_656 ?
O21 Na1 Na2 47.42(10) 2_646 1_545 ?
O11 Na1 Na2 118.24(12) 2_646 1_545 ?
O22 Na1 Na2 50.57(11) . 1_545 ?
O1W Na1 Na2 49.34(10) 1_545 1_545 ?
O22 Na1 Na2 154.12(10) 2_656 1_545 ?
O23 Na1 Na2 127.09(11) 2_656 1_545 ?
P2 Na1 Na2 144.67(7) 2_656 1_545 ?
O21 Na1 P2 105.93(10) 2_646 . ?
O11 Na1 P2 90.42(15) 2_646 . ?
O22 Na1 P2 24.29(8) . . ?
O1W Na1 P2 90.30(15) 1_545 . ?
O22 Na1 P2 89.10(10) 2_656 . ?
O23 Na1 P2 139.67(10) 2_656 . ?
P2 Na1 P2 111.24(6) 2_656 . ?
Na2 Na1 P2 74.47(10) 1_545 . ?
O21 Na1 Na2 125.35(10) 2_646 2_646 ?
O11 Na1 Na2 45.75(10) 2_646 2_646 ?
O22 Na1 Na2 85.09(12) . 2_646 ?
O1W Na1 Na2 144.52(11) 1_545 2_646 ?
O22 Na1 Na2 47.83(8) 2_656 2_646 ?
O23 Na1 Na2 99.10(11) 2_656 2_646 ?
P2 Na1 Na2 74.13(6) 2_656 2_646 ?
Na2 Na1 Na2 133.18(7) 1_545 2_646 ?
P2 Na1 Na2 63.91(10) . 2_646 ?
O21 Na1 Na1 162.65(11) 2_646 2_656 ?
O11 Na1 Na1 97.38(12) 2_646 2_656 ?
O22 Na1 Na1 78.68(11) . 2_656 ?
O1W Na1 Na1 94.21(12) 1_545 2_656 ?
O22 Na1 Na1 36.28(8) 2_656 2_656 ?
O23 Na1 Na1 83.60(9) 2_656 2_656 ?
P2 Na1 Na1 54.45(5) 2_656 2_656 ?
Na2 Na1 Na1 119.35(11) 1_545 2_656 ?
P2 Na1 Na1 56.80(6) . 2_656 ?
Na2 Na1 Na1 51.83(7) 2_646 2_656 ?
O21 Na1 Na1 58.21(9) 2_646 2_646 ?
O11 Na1 Na1 68.34(13) 2_646 2_646 ?
O22 Na1 Na1 38.59(9) . 2_646 ?
O1W Na1 Na1 101.99(12) 1_545 2_646 ?
O22 Na1 Na1 127.59(11) 2_656 2_646 ?
O23 Na1 Na1 167.62(10) 2_656 2_646 ?
P2 Na1 Na1 155.00(8) 2_656 2_646 ?
Na2 Na1 Na1 55.38(7) 1_545 2_646 ?
P2 Na1 Na1 51.45(6) . 2_646 ?
Na2 Na1 Na1 81.35(9) 2_646 2_646 ?
Na1 Na1 Na1 105.89(9) 2_656 2_646 ?
O21 Na2 O11 102.47(13) 2_656 . ?
O21 Na2 O2W 97.87(14) 2_656 . ?
O11 Na2 O2W 112.97(16) . . ?
O21 Na2 O1W 83.22(12) 2_656 . ?
O11 Na2 O1W 154.02(15) . . ?
O2W Na2 O1W 90.94(13) . . ?
O21 Na2 O2W 172.26(14) 2_656 3_667 ?
O11 Na2 O2W 85.25(14) . 3_667 ?
O2W Na2 O2W 79.27(15) . 3_667 ?
O1W Na2 O2W 89.61(13) . 3_667 ?
O21 Na2 O22 81.73(12) 2_656 1_565 ?
O11 Na2 O22 80.84(14) . 1_565 ?
O2W Na2 O22 165.77(15) . 1_565 ?
O1W Na2 O22 74.87(13) . 1_565 ?
O2W Na2 O22 99.25(13) 3_667 1_565 ?
O21 Na2 Na1 47.58(10) 2_656 1_565 ?
O11 Na2 Na1 117.71(12) . 1_565 ?
O2W Na2 Na1 122.85(12) . 1_565 ?
O1W Na2 Na1 48.89(9) . 1_565 ?
O2W Na2 Na1 128.24(13) 3_667 1_565 ?
O22 Na2 Na1 47.51(9) 1_565 1_565 ?
O21 Na2 Na1 68.57(11) 2_656 2_656 ?
O11 Na2 Na1 45.18(10) . 2_656 ?
O2W Na2 Na1 144.66(12) . 2_656 ?
O1W Na2 Na1 118.15(10) . 2_656 ?
O2W Na2 Na1 117.78(12) 3_667 2_656 ?
O22 Na2 Na1 48.23(9) 1_565 2_656 ?
Na1 Na2 Na1 72.79(6) 1_565 2_656 ?
O21 Na2 Na2 137.56(13) 2_656 3_667 ?
O11 Na2 Na2 101.33(13) . 3_667 ?
O2W Na2 Na2 40.12(10) . 3_667 ?
O1W Na2 Na2 90.35(10) . 3_667 ?
O2W Na2 Na2 39.15(10) 3_667 3_667 ?
O22 Na2 Na2 136.74(12) 1_565 3_667 ?
Na1 Na2 Na2 138.99(9) 1_565 3_667 ?
Na1 Na2 Na2 146.08(9) 2_656 3_667 ?
Na1 O1W Na2 81.77(12) 1_565 . ?
Na1 O1W H1W1 115.0 1_565 . ?
Na2 O1W H1W1 115.0 . . ?
Na1 O1W H1W2 115.0 1_565 . ?
Na2 O1W H1W2 115.0 . . ?
H1W1 O1W H1W2 112.0 . . ?
Na2 O2W Na2 100.73(15) . 3_667 ?
Na2 O2W H2W1 111.6 . . ?
Na2 O2W H2W1 111.6 3_667 . ?
Na2 O2W H2W2 111.6 . . ?
Na2 O2W H2W2 111.6 3_667 . ?
H2W1 O2W H2W2 109.4 . . ?

loop_
_geom_bond_atom_site_label_1
_geom_bond_atom_site_label_2
_geom_bond_distance
_geom_bond_site_symmetry_2
_geom_bond_publ_flag
P1 O11 1.481(4) . ?
P1 O12 1.492(4) . ?
P1 O13 1.597(4) . ?
P1 C1 1.857(5) . ?
O11 Na1 2.384(4) 2_656 ?
O11 Na2 2.407(4) . ?
O13 C3 1.441(9) . ?
C3 C4 1.422(12) . ?
C3 H3A 0.9700 . ?
C3 H3B 0.9700 . ?
C4 H4A 0.9600 . ?
C4 H4B 0.9600 . ?
C4 H4C 0.9600 . ?
P2 O21 1.483(3) . ?
P2 O22 1.491(3) . ?
P2 O23 1.607(3) . ?
P2 C1 1.851(5) . ?
P2 Na1 3.172(2) 2_646 ?
P2 Na1 3.300(4) . ?
O21 Na2 2.373(5) 2_646 ?
O21 Na1 2.379(4) 2_656 ?
O22 Na1 2.391(4) . ?
O22 Na2 2.505(4) 1_545 ?
O22 Na1 2.520(4) 2_646 ?
O23 C5 1.445(6) . ?
O23 Na1 2.616(4) 2_646 ?
C5 C6 1.449(9) . ?
C5 H5A 0.9700 . ?
C5 H5B 0.9700 . ?
C6 H6A 0.9600 . ?
C6 H6B 0.9600 . ?
C6 H6C 0.9600 . ?
C1 O1 1.467(6) . ?
C1 C2 1.492(6) . ?
O1 H1 0.8200 . ?
C2 H2A 0.9600 . ?
C2 H2B 0.9600 . ?
C2 H2C 0.9600 . ?
Na1 O21 2.379(4) 2_646 ?
Na1 O11 2.384(4) 2_646 ?
Na1 O1W 2.444(4) 1_545 ?
Na1 O22 2.520(4) 2_656 ?
Na1 O23 2.616(4) 2_656 ?
Na1 P2 3.172(2) 2_656 ?
Na1 Na2 3.210(3) 1_545 ?
Na1 Na2 3.360(4) 2_646 ?
Na1 Na1 3.900(3) 2_656 ?
Na1 Na1 3.900(3) 2_646 ?
Na2 O21 2.373(5) 2_656 ?
Na2 O2W 2.429(4) . ?
Na2 O1W 2.461(4) . ?
Na2 O2W 2.480(5) 3_667 ?
Na2 O22 2.505(4) 1_565 ?
Na2 Na1 3.210(3) 1_565 ?
Na2 Na1 3.360(4) 2_656 ?
Na2 Na2 3.780(4) 3_667 ?
O1W Na1 2.444(4) 1_565 ?
O1W H1W1 0.9700 . ?
O1W H1W2 0.9700 . ?
O2W Na2 2.480(5) 3_667 ?
O2W H2W1 0.9700 . ?
O2W H2W2 0.9700 . ?
